data_2217742
loop_
_publ_author_name
'Wang, Jing'
'Ni, Sai-Nan'
'Shi, Daqing'

_publ_section_title
;8,8-Dimethyl-5-(4-methylphenyl)-8,9-dihydropyrimido[4,5-<i>b</i>]quinoline-2,4,6(1<i>H</i>,3<i>H</i>,7<i>H</i>)-trione
 <i>N</i>,<i>N</i>-dimethylformamide solvate
;
_journal_coeditor_code CS2057
_journal_issue 3
_journal_name_full 'Acta Crystallographica Section E'
_journal_page_first o606
_journal_paper_doi 10.1107/S1600536808002924
_journal_volume 64
_journal_year 2008
_chemical_formula_iupac 'C20 H19 N3 O3, C3 H7 N O'
_chemical_formula_moiety 'C20 H19 N3 O3, C3 H7 N O'
_chemical_formula_sum 'C23 H26 N4 O4'
_chemical_formula_weight 422.48
_chemical_name_systematic
;
8,8-Dimethyl-5-(4-methylphenyl)-8,9-dihydropyrimido[4,5-b]quinoline-
2,4,6(1H,3H,7H)-trione N,N-dimethylformamide solvate
;
_space_group_IT_number 2
_symmetry_cell_setting triclinic
_symmetry_space_group_name_Hall '-P 1'
_symmetry_space_group_name_H-M 'P -1'
_atom_sites_solution_hydrogens geom
_atom_sites_solution_primary direct
_atom_sites_solution_secondary difmap
_cell_angle_alpha 95.898(3)
_cell_angle_beta 93.115(3)
_cell_angle_gamma 94.719(3)
_cell_formula_units_Z 2
_cell_length_a 8.8252(16)
_cell_length_b 10.289(2)
_cell_length_c 12.316(2)
_cell_measurement_reflns_used 2318
_cell_measurement_temperature 294(2)
_cell_measurement_theta_max 26.33
_cell_measurement_theta_min 2.46
_cell_volume 1106.4(3)
_computing_cell_refinement 'SMART (Bruker, 1998)'
_computing_data_collection 'SMART (Bruker, 1998)'
_computing_data_reduction 'SAINT (Bruker, 1999)'
_computing_molecular_graphics 'SHELXTL (Sheldrick, 2008)'
_computing_publication_material 'SHELXTL (Sheldrick, 2008)'
_computing_structure_refinement 'SHELXL97 (Sheldrick, 2008)'
_computing_structure_solution 'SHELXS97 (Sheldrick, 2008)'
_diffrn_ambient_temperature 294(2)
_diffrn_measured_fraction_theta_full 0.987
_diffrn_measured_fraction_theta_max 0.987
_diffrn_measurement_device_type 'Bruker SMART 1000'
_diffrn_measurement_method '\f and \w'
_diffrn_radiation_monochromator graphite
_diffrn_radiation_source 'fine-focus sealed tube'
_diffrn_radiation_type MoK\a
_diffrn_radiation_wavelength 0.71073
_diffrn_reflns_av_R_equivalents 0.0176
_diffrn_reflns_av_sigmaI/netI 0.0339
_diffrn_reflns_limit_h_max 10
_diffrn_reflns_limit_h_min -9
_diffrn_reflns_limit_k_max 12
_diffrn_reflns_limit_k_min -10
_diffrn_reflns_limit_l_max 11
_diffrn_reflns_limit_l_min -15
_diffrn_reflns_number 6083
_diffrn_reflns_theta_full 26.00
_diffrn_reflns_theta_max 26.00
_diffrn_reflns_theta_min 1.67
_exptl_absorpt_coefficient_mu 0.088
_exptl_absorpt_correction_T_max 0.989
_exptl_absorpt_correction_T_min 0.978
_exptl_absorpt_correction_type multi-scan
_exptl_absorpt_process_details '(SADABS; Sheldrick, 1996)'
_exptl_crystal_colour colorless
_exptl_crystal_density_diffrn 1.268
_exptl_crystal_density_method 'not measured'
_exptl_crystal_description block
_exptl_crystal_F_000 448
_exptl_crystal_size_max 0.24
_exptl_crystal_size_mid 0.16
_exptl_crystal_size_min 0.12
_refine_diff_density_max 0.253
_refine_diff_density_min -0.233
_refine_ls_extinction_method none
_refine_ls_goodness_of_fit_ref 1.003
_refine_ls_hydrogen_treatment constr
_refine_ls_matrix_type full
_refine_ls_number_parameters 285
_refine_ls_number_reflns 4285
_refine_ls_number_restraints 1
_refine_ls_restrained_S_all 1.021
_refine_ls_R_factor_all 0.0753
_refine_ls_R_factor_gt 0.0450
_refine_ls_shift/su_max 0.000
_refine_ls_shift/su_mean 0.000
_refine_ls_structure_factor_coef Fsqd
_refine_ls_weighting_details 'calc w=1/[\s^2^(Fo^2^)+(0.0627P)^2^+0.2466P] where P=(Fo^2^+2Fc^2^)/3'
_refine_ls_weighting_scheme calc
_refine_ls_wR_factor_gt 0.1108
_refine_ls_wR_factor_ref 0.1341
_reflns_number_gt 2833
_reflns_number_total 4285
_reflns_threshold_expression I>2\s(I)
_cod_data_source_file cs2057.cif
_cod_data_source_block I
_cod_original_cell_volume 1106.4(4)
_cod_database_code 2217742
_cod_database_fobs_code 2217742

loop_
_symmetry_equiv_pos_as_xyz
'x, y, z'
'-x, -y, -z'

loop_
_atom_site_type_symbol
_atom_site_label
_atom_site_fract_x
_atom_site_fract_y
_atom_site_fract_z
_atom_site_U_iso_or_equiv
_atom_site_adp_type
_atom_site_calc_flag
_atom_site_refinement_flags
_atom_site_occupancy
O O1 0.66314(15) 0.41510(14) 0.49822(12) 0.0587(4) Uani d . 1
O O2 0.61458(17) 0.01747(15) 0.62264(14) 0.0726(5) Uani d . 1
O O3 0.1315(2) -0.03738(19) 0.88397(19) 0.1117(8) Uani d . 1
N N1 0.63982(17) 0.22017(16) 0.56995(13) 0.0485(4) Uani d . 1
H H1 0.7300 0.2042 0.5431 0.058 Uiso d R 1
N N2 0.45129(17) 0.36219(16) 0.58594(14) 0.0503(4) Uani d . 1
H H2 0.4112 0.4358 0.5704 0.060 Uiso d R 1
N N3 0.24137(17) 0.32697(15) 0.68299(13) 0.0475(4) Uani d . 1
C C1 0.5892(2) 0.33743(19) 0.54821(16) 0.0456(5) Uani d . 1
C C2 0.5624(2) 0.1225(2) 0.62047(16) 0.0474(5) Uani d . 1
C C3 0.42031(19) 0.15976(18) 0.66859(14) 0.0411(4) Uani d . 1
C C4 0.3337(2) 0.08197(18) 0.73401(14) 0.0404(4) Uani d . 1
C C5 0.1967(2) 0.12798(18) 0.76963(15) 0.0438(4) Uani d . 1
C C6 0.0920(2) 0.0536(2) 0.83849(18) 0.0556(5) Uani d . 1
C C7 -0.0623(2) 0.10073(19) 0.85164(18) 0.0533(5) Uani d . 1
H H7A -0.1091 0.0604 0.9108 0.064 Uiso calc R 1
H H7B -0.1259 0.0737 0.7851 0.064 Uiso calc R 1
C C8 -0.0549(2) 0.25028(19) 0.87620(16) 0.0473(5) Uani d . 1
C C9 0.0437(3) 0.2941(2) 0.98100(19) 0.0691(6) Uani d . 1
H H9A 0.0456 0.3875 0.9972 0.104 Uiso calc R 1
H H9B 0.1455 0.2703 0.9716 0.104 Uiso calc R 1
H H9C 0.0023 0.2520 1.0402 0.104 Uiso calc R 1
C C10 -0.2145(2) 0.2942(2) 0.8905(2) 0.0650(6) Uani d . 1
H H10A -0.2567 0.2574 0.9520 0.098 Uiso calc R 1
H H10B -0.2785 0.2647 0.8256 0.098 Uiso calc R 1
H H10C -0.2088 0.3882 0.9029 0.098 Uiso calc R 1
C C11 0.0129(2) 0.3077(2) 0.77834(18) 0.0544(5) Uani d . 1
H H11A -0.0631 0.2944 0.7174 0.065 Uiso calc R 1
H H11B 0.0350 0.4016 0.7966 0.065 Uiso calc R 1
C C12 0.1560(2) 0.25081(18) 0.74199(16) 0.0458(5) Uani d . 1
C C13 0.36838(19) 0.27982(18) 0.64708(15) 0.0420(4) Uani d . 1
C C14 0.38754(19) -0.04296(18) 0.76792(14) 0.0398(4) Uani d . 1
C C15 0.3251(2) -0.16362(19) 0.71966(16) 0.0503(5) Uani d . 1
H H15 0.2520 -0.1684 0.6618 0.060 Uiso calc R 1
C C16 0.3704(2) -0.2778(2) 0.75669(18) 0.0558(5) Uani d . 1
H H16 0.3266 -0.3584 0.7235 0.067 Uiso calc R 1
C C17 0.4790(2) -0.2743(2) 0.84175(17) 0.0530(5) Uani d . 1
C C18 0.5257(3) -0.4007(3) 0.8817(2) 0.0871(8) Uani d . 1
H H18A 0.6009 -0.4355 0.8362 0.131 Uiso calc R 1
H H18B 0.4381 -0.4632 0.8783 0.131 Uiso calc R 1
H H18C 0.5675 -0.3833 0.9559 0.131 Uiso calc R 1
C C19 0.5433(2) -0.1537(2) 0.88808(17) 0.0548(5) Uani d . 1
H H19 0.6181 -0.1493 0.9448 0.066 Uiso calc R 1
C C20 0.4988(2) -0.0388(2) 0.85185(16) 0.0485(5) Uani d . 1
H H20 0.5442 0.0417 0.8842 0.058 Uiso calc R 1
O O4 -0.06364(17) 0.16079(19) 0.51009(14) 0.0800(5) Uani d . 1
N N4 0.09249(19) 0.25425(17) 0.39330(15) 0.0582(5) Uani d D 1
C C21 0.0462(2) 0.1599(3) 0.45278(19) 0.0658(6) Uani d D 1
H H21 0.1016 0.0868 0.4510 0.079 Uiso calc R 1
C C22 0.0147(3) 0.3718(2) 0.3888(3) 0.0941(10) Uani d . 1
H H22A -0.0687 0.3694 0.4357 0.141 Uiso calc R 1
H H22B -0.0234 0.3772 0.3151 0.141 Uiso calc R 1
H H22C 0.0845 0.4472 0.4128 0.141 Uiso calc R 1
C C23 0.2201(3) 0.2428(3) 0.3249(2) 0.0797(8) Uani d . 1
H H23A 0.2674 0.1643 0.3368 0.120 Uiso calc R 1
H H23B 0.2928 0.3176 0.3431 0.120 Uiso calc R 1
H H23C 0.1846 0.2390 0.2495 0.120 Uiso calc R 1

loop_
_atom_site_aniso_label
_atom_site_aniso_U_11
_atom_site_aniso_U_22
_atom_site_aniso_U_33
_atom_site_aniso_U_12
_atom_site_aniso_U_13
_atom_site_aniso_U_23
O1 0.0489(8) 0.0557(9) 0.0800(10) 0.0090(6) 0.0278(7) 0.0317(7)
O2 0.0714(10) 0.0658(10) 0.0973(12) 0.0368(8) 0.0439(9) 0.0436(9)
O3 0.1149(15) 0.0955(14) 0.1588(19) 0.0597(12) 0.0936(14) 0.0921(14)
N1 0.0396(8) 0.0558(10) 0.0574(10) 0.0151(7) 0.0189(7) 0.0236(8)
N2 0.0446(9) 0.0477(9) 0.0676(11) 0.0153(7) 0.0225(8) 0.0298(8)
N3 0.0434(8) 0.0466(9) 0.0597(10) 0.0131(7) 0.0181(7) 0.0249(8)
C1 0.0395(10) 0.0480(11) 0.0535(11) 0.0077(8) 0.0124(9) 0.0168(9)
C2 0.0473(11) 0.0521(12) 0.0497(11) 0.0165(9) 0.0143(9) 0.0232(9)
C3 0.0396(10) 0.0441(10) 0.0441(10) 0.0110(8) 0.0097(8) 0.0163(8)
C4 0.0429(10) 0.0408(10) 0.0412(10) 0.0100(8) 0.0087(8) 0.0132(8)
C5 0.0440(10) 0.0443(11) 0.0478(11) 0.0098(8) 0.0142(8) 0.0162(8)
C6 0.0633(13) 0.0447(11) 0.0665(13) 0.0131(10) 0.0296(11) 0.0229(10)
C7 0.0485(11) 0.0497(12) 0.0646(13) 0.0020(9) 0.0198(10) 0.0141(10)
C8 0.0420(10) 0.0464(11) 0.0575(12) 0.0090(8) 0.0173(9) 0.0138(9)
C9 0.0749(15) 0.0634(15) 0.0693(15) 0.0109(12) 0.0075(12) 0.0036(12)
C10 0.0516(12) 0.0669(15) 0.0824(16) 0.0141(11) 0.0280(11) 0.0164(12)
C11 0.0459(11) 0.0571(13) 0.0687(13) 0.0190(9) 0.0227(10) 0.0263(10)
C12 0.0432(10) 0.0462(11) 0.0533(11) 0.0113(8) 0.0145(9) 0.0194(9)
C13 0.0376(9) 0.0447(11) 0.0484(11) 0.0088(8) 0.0120(8) 0.0190(8)
C14 0.0409(9) 0.0410(10) 0.0422(10) 0.0103(8) 0.0136(8) 0.0163(8)
C15 0.0527(11) 0.0477(12) 0.0514(12) 0.0066(9) -0.0011(9) 0.0113(9)
C16 0.0631(13) 0.0389(11) 0.0670(14) 0.0073(9) 0.0069(11) 0.0095(10)
C17 0.0564(12) 0.0500(13) 0.0601(13) 0.0194(10) 0.0158(10) 0.0236(10)
C18 0.0965(19) 0.0673(17) 0.109(2) 0.0288(14) 0.0107(16) 0.0448(15)
C19 0.0550(12) 0.0627(14) 0.0508(12) 0.0155(10) -0.0006(10) 0.0198(10)
C20 0.0520(11) 0.0463(11) 0.0483(11) 0.0042(9) 0.0019(9) 0.0116(9)
O4 0.0493(9) 0.1184(15) 0.0802(11) 0.0195(9) 0.0241(8) 0.0278(10)
N4 0.0482(10) 0.0595(11) 0.0705(12) 0.0154(8) 0.0172(9) 0.0086(9)
C21 0.0501(12) 0.0872(18) 0.0675(15) 0.0244(12) 0.0143(11) 0.0229(13)
C22 0.0639(15) 0.0549(15) 0.166(3) 0.0120(12) 0.0356(17) 0.0052(16)
C23 0.0733(16) 0.0849(18) 0.0918(19) 0.0286(14) 0.0400(14) 0.0257(15)

loop_
_atom_type_symbol
_atom_type_description
_atom_type_scat_dispersion_real
_atom_type_scat_dispersion_imag
_atom_type_scat_source
C C 0.0033 0.0016 'International Tables Vol C Tables 4.2.6.8 and 6.1.1.4'
H H 0.0000 0.0000 'International Tables Vol C Tables 4.2.6.8 and 6.1.1.4'
N N 0.0061 0.0033 'International Tables Vol C Tables 4.2.6.8 and 6.1.1.4'
O O 0.0106 0.0060 'International Tables Vol C Tables 4.2.6.8 and 6.1.1.4'

loop_
_geom_angle_atom_site_label_1
_geom_angle_atom_site_label_2
_geom_angle_atom_site_label_3
_geom_angle
C1 N1 C2 127.04(15)
C1 N1 H1 114.5
C2 N1 H1 118.3
C1 N2 C13 123.74(15)
C1 N2 H2 118.6
C13 N2 H2 117.6
C13 N3 C12 116.77(15)
O1 C1 N2 122.24(17)
O1 C1 N1 122.30(16)
N2 C1 N1 115.46(16)
O2 C2 N1 119.28(17)
O2 C2 C3 125.96(17)
N1 C2 C3 114.75(16)
C13 C3 C4 117.92(15)
C13 C3 C2 117.88(15)
C4 C3 C2 124.20(16)
C3 C4 C5 117.59(16)
C3 C4 C14 121.21(15)
C5 C4 C14 121.17(15)
C4 C5 C12 119.14(16)
C4 C5 C6 123.10(16)
C12 C5 C6 117.74(16)
O3 C6 C7 121.12(18)
O3 C6 C5 121.92(19)
C7 C6 C5 116.92(17)
C6 C7 C8 111.96(16)
C6 C7 H7A 109.2
C8 C7 H7A 109.2
C6 C7 H7B 109.2
C8 C7 H7B 109.2
H7A C7 H7B 107.9
C9 C8 C11 111.19(18)
C9 C8 C10 108.88(18)
C11 C8 C10 109.94(16)
C9 C8 C7 109.80(17)
C11 C8 C7 106.70(16)
C10 C8 C7 110.32(16)
C8 C9 H9A 109.5
C8 C9 H9B 109.5
H9A C9 H9B 109.5
C8 C9 H9C 109.5
H9A C9 H9C 109.5
H9B C9 H9C 109.5
C8 C10 H10A 109.5
C8 C10 H10B 109.5
H10A C10 H10B 109.5
C8 C10 H10C 109.5
H10A C10 H10C 109.5
H10B C10 H10C 109.5
C12 C11 C8 114.94(16)
C12 C11 H11A 108.5
C8 C11 H11A 108.5
C12 C11 H11B 108.5
C8 C11 H11B 108.5
H11A C11 H11B 107.5
N3 C12 C5 123.18(16)
N3 C12 C11 114.43(16)
C5 C12 C11 122.38(16)
N3 C13 N2 114.21(15)
N3 C13 C3 125.32(15)
N2 C13 C3 120.46(15)
C15 C14 C20 118.52(17)
C15 C14 C4 121.53(17)
C20 C14 C4 119.91(17)
C14 C15 C16 120.51(19)
C14 C15 H15 119.7
C16 C15 H15 119.7
C17 C16 C15 121.3(2)
C17 C16 H16 119.4
C15 C16 H16 119.4
C19 C17 C16 117.98(18)
C19 C17 C18 121.7(2)
C16 C17 C18 120.4(2)
C17 C18 H18A 109.5
C17 C18 H18B 109.5
H18A C18 H18B 109.5
C17 C18 H18C 109.5
H18A C18 H18C 109.5
H18B C18 H18C 109.5
C17 C19 C20 121.29(19)
C17 C19 H19 119.4
C20 C19 H19 119.4
C14 C20 C19 120.40(19)
C14 C20 H20 119.8
C19 C20 H20 119.8
C21 N4 C22 122.15(19)
C21 N4 C23 121.93(19)
C22 N4 C23 115.86(19)
O4 C21 N4 125.7(2)
O4 C21 H21 117.2
N4 C21 H21 117.2
N4 C22 H22A 109.5
N4 C22 H22B 109.5
H22A C22 H22B 109.5
N4 C22 H22C 109.5
H22A C22 H22C 109.5
H22B C22 H22C 109.5
N4 C23 H23A 109.5
N4 C23 H23B 109.5
H23A C23 H23B 109.5
N4 C23 H23C 109.5
H23A C23 H23C 109.5
H23B C23 H23C 109.5

loop_
_geom_bond_atom_site_label_1
_geom_bond_atom_site_label_2
_geom_bond_distance
O1 C1 1.226(2)
O2 C2 1.211(2)
O3 C6 1.205(2)
N1 C1 1.367(2)
N1 C2 1.388(2)
N1 H1 0.8997
N2 C1 1.360(2)
N2 C13 1.382(2)
N2 H2 0.8952
N3 C13 1.337(2)
N3 C12 1.338(2)
C2 C3 1.478(2)
C3 C13 1.398(2)
C3 C4 1.405(2)
C4 C5 1.409(2)
C4 C14 1.497(2)
C5 C12 1.411(2)
C5 C6 1.503(2)
C6 C7 1.495(3)
C7 C8 1.533(3)
C7 H7A 0.9700
C7 H7B 0.9700
C8 C9 1.523(3)
C8 C11 1.526(3)
C8 C10 1.528(3)
C9 H9A 0.9600
C9 H9B 0.9600
C9 H9C 0.9600
C10 H10A 0.9600
C10 H10B 0.9600
C10 H10C 0.9600
C11 C12 1.506(2)
C11 H11A 0.9700
C11 H11B 0.9700
C14 C15 1.378(3)
C14 C20 1.382(3)
C15 C16 1.383(3)
C15 H15 0.9300
C16 C17 1.377(3)
C16 H16 0.9300
C17 C19 1.375(3)
C17 C18 1.516(3)
C18 H18A 0.9600
C18 H18B 0.9600
C18 H18C 0.9600
C19 C20 1.384(3)
C19 H19 0.9300
C20 H20 0.9300
O4 C21 1.230(2)
N4 C21 1.326(3)
N4 C22 1.444(3)
N4 C23 1.447(3)
C21 H21 0.9300
C22 H22A 0.9600
C22 H22B 0.9600
C22 H22C 0.9600
C23 H23A 0.9600
C23 H23B 0.9600
C23 H23C 0.9600

loop_
_geom_hbond_atom_site_label_D
_geom_hbond_atom_site_label_H
_geom_hbond_atom_site_label_A
_geom_hbond_site_symmetry_A
_geom_hbond_distance_DH
_geom_hbond_distance_HA
_geom_hbond_distance_DA
_geom_hbond_angle_DHA
N1 H1 O4 1_655 0.90 1.96 2.854(2) 169.9
N2 H2 O1 2_666 0.90 1.97 2.846(2) 166.6

loop_
_geom_torsion_atom_site_label_1
_geom_torsion_atom_site_label_2
_geom_torsion_atom_site_label_3
_geom_torsion_atom_site_label_4
_geom_torsion
C13 N2 C1 O1 -176.75(19)
C13 N2 C1 N1 3.2(3)
C2 N1 C1 O1 -176.3(2)
C2 N1 C1 N2 3.8(3)
C1 N1 C2 O2 171.4(2)
C1 N1 C2 C3 -9.2(3)
O2 C2 C3 C13 -172.7(2)
N1 C2 C3 C13 8.0(3)
O2 C2 C3 C4 7.0(3)
N1 C2 C3 C4 -172.41(18)
C13 C3 C4 C5 2.6(3)
C2 C3 C4 C5 -176.97(18)
C13 C3 C4 C14 -175.28(17)
C2 C3 C4 C14 5.1(3)
C3 C4 C5 C12 -2.4(3)
C14 C4 C5 C12 175.53(18)
C3 C4 C5 C6 179.03(18)
C14 C4 C5 C6 -3.1(3)
C4 C5 C6 O3 13.9(4)
C12 C5 C6 O3 -164.7(2)
C4 C5 C6 C7 -168.34(19)
C12 C5 C6 C7 13.1(3)
O3 C6 C7 C8 132.9(3)
C5 C6 C7 C8 -45.0(3)
C6 C7 C8 C9 -59.3(2)
C6 C7 C8 C11 61.3(2)
C6 C7 C8 C10 -179.26(18)
C9 C8 C11 C12 70.9(2)
C10 C8 C11 C12 -168.42(18)
C7 C8 C11 C12 -48.8(2)
C13 N3 C12 C5 2.0(3)
C13 N3 C12 C11 -178.87(17)
C4 C5 C12 N3 0.0(3)
C6 C5 C12 N3 178.69(19)
C4 C5 C12 C11 -179.04(18)
C6 C5 C12 C11 -0.4(3)
C8 C11 C12 N3 -159.06(18)
C8 C11 C12 C5 20.1(3)
C12 N3 C13 N2 179.51(17)
C12 N3 C13 C3 -1.7(3)
C1 N2 C13 N3 175.18(18)
C1 N2 C13 C3 -3.7(3)
C4 C3 C13 N3 -0.6(3)
C2 C3 C13 N3 179.01(18)
C4 C3 C13 N2 178.07(17)
C2 C3 C13 N2 -2.3(3)
C3 C4 C14 C15 -104.4(2)
C5 C4 C14 C15 77.8(2)
C3 C4 C14 C20 77.8(2)
C5 C4 C14 C20 -100.1(2)
C20 C14 C15 C16 1.7(3)
C4 C14 C15 C16 -176.17(17)
C14 C15 C16 C17 -0.4(3)
C15 C16 C17 C19 -1.0(3)
C15 C16 C17 C18 179.4(2)
C16 C17 C19 C20 1.0(3)
C18 C17 C19 C20 -179.3(2)
C15 C14 C20 C19 -1.6(3)
C4 C14 C20 C19 176.28(17)
C17 C19 C20 C14 0.3(3)
C22 N4 C21 O4 -0.6(4)
C23 N4 C21 O4 -177.7(2)

loop_
_cod_related_entry_id
_cod_related_entry_database
_cod_related_entry_code
1 ChemSpider 21118837
